data_7010528
loop_
_publ_author_name
'Kamalesh Babu, Ruppa P.'
'McDonald, Robert'
'Cavell, Ronald G.'

_publ_section_title
;
 Mono- and bis-(iminophosphoranyl)methane titanium complexes
;
_journal_issue 14
_journal_name_full 'Journal of the Chemical Society, Dalton Transactions'
_journal_page_first 2210
_journal_paper_doi 10.1039/b010112p
_journal_year 2001
_chemical_formula_sum 'C25 H44 Cl4 N2 P2 Ti2'
_chemical_formula_weight 672.16
_chemical_name_systematic
; 
? 
;
_space_group_IT_number 2
_symmetry_cell_setting triclinic
_symmetry_space_group_name_Hall '-P 1'
_symmetry_space_group_name_H-M 'P -1'
_atom_sites_solution_hydrogens geom
_atom_sites_solution_primary direct
_atom_sites_solution_secondary difmap
_audit_creation_method SHELXL
_cell_angle_alpha 77.264(5)
_cell_angle_beta 87.215(5)
_cell_angle_gamma 80.334(5)
_cell_formula_units_Z 4
_cell_length_a 8.2280(6)
_cell_length_b 14.4238(11)
_cell_length_c 29.3043(13)
_cell_measurement_reflns_used 40
_cell_measurement_temperature 213(2)
_cell_measurement_theta_max 28.92
_cell_measurement_theta_min 27.01
_cell_volume 3343.8(4)
_computing_cell_refinement 'Siemens XSCANS'
_computing_data_collection 'Siemens XSCANS'
_computing_data_reduction 'Siemens SHELXTL'
_computing_molecular_graphics 'Siemens SHELXTL'
_computing_publication_material 'Siemens SHELXTL'
_computing_structure_refinement 'SHELXL-93 (Sheldrick, 1993)'
_computing_structure_solution 'SHELXS-86 (Sheldrick, 1990)'
_diffrn_ambient_temperature 213(2)
_diffrn_measurement_device 'Siemens P4'
_diffrn_measurement_method '\w scans'
_diffrn_radiation_monochromator graphite
_diffrn_radiation_source 'fine-focus sealed tube'
_diffrn_radiation_type CuKa
_diffrn_radiation_wavelength 1.54184
_diffrn_reflns_av_R_equivalents 0.0261
_diffrn_reflns_av_sigmaI/netI 0.0327
_diffrn_reflns_limit_h_max 8
_diffrn_reflns_limit_h_min 0
_diffrn_reflns_limit_k_max 14
_diffrn_reflns_limit_k_min -15
_diffrn_reflns_limit_l_max 32
_diffrn_reflns_limit_l_min -32
_diffrn_reflns_number 9549
_diffrn_reflns_theta_max 57.49
_diffrn_reflns_theta_min 3.09
_diffrn_standards_interval_count 297
_diffrn_standards_number 3
_exptl_absorpt_coefficient_mu 8.032
_exptl_absorpt_correction_T_max .3060
_exptl_absorpt_correction_T_min .0397
_exptl_absorpt_correction_type empirical
_exptl_crystal_colour orange
_exptl_crystal_density_diffrn 1.335
_exptl_crystal_description prism
_exptl_crystal_F_000 1400
_exptl_crystal_size_max 0.52
_exptl_crystal_size_mid 0.28
_exptl_crystal_size_min 0.24
_refine_diff_density_max .816
_refine_diff_density_min -.888
_refine_diff_density_rms .123
_refine_ls_extinction_method none
_refine_ls_goodness_of_fit_all 1.037
_refine_ls_goodness_of_fit_obs 1.075
_refine_ls_matrix_type full
_refine_ls_number_parameters 651
_refine_ls_number_reflns 8832
_refine_ls_number_restraints 0
_refine_ls_restrained_S_all 1.037
_refine_ls_restrained_S_obs 1.075
_refine_ls_R_factor_all 0.0881
_refine_ls_R_factor_obs 0.0749
_refine_ls_shift/esd_max -0.005
_refine_ls_shift/esd_mean 0.000
_refine_ls_structure_factor_coef Fsqd
_refine_ls_weighting_details 'w=1/[s^2^(Fo^2^)+( 0.1412P)^2^+4.2434P] where P=(Fo^2^+2Fc^2^)/3'
_refine_ls_weighting_scheme calc
_refine_ls_wR_factor_all 0.2179
_refine_ls_wR_factor_obs 0.2018
_reflns_number_observed 7138
_reflns_number_total 8832
_reflns_observed_criterion >2sigma(I)
_cod_data_source_file b010112p.txt
_cod_data_source_block rgc9806
_cod_depositor_comments
;
The following automatic conversions were performed:
'_symmetry_cell_setting' value 'Triclinic' changed to 'triclinic'
according to '/home/saulius/struct/CIF-dictionaries/cif_core.dic'
dictionary named 'cif_core.dic' version 2.4.1 from 2010-06-29.

Automatic conversion script
Id: cif_fix_enum 1527 2010-12-29 10:47:43Z saulius 

The following automatic conversions were performed:

'_refine_ls_weighting_scheme' value 'calc w=1/[s^2^(Fo^2^)+(
0.1412P)^2^+4.2434P] where P=(Fo^2^+2Fc^2^)/3' was changed to 'calc'.
New tag '_refine_ls_weighting_details' was created. The value of the
new tag was set to 'w=1/[s^2^(Fo^2^)+( 0.1412P)^2^+4.2434P] where
P=(Fo^2^+2Fc^2^)/3'.

Automatic conversion script
Id: cif_fix_values 3143 2015-03-26 13:38:13Z robertas 
;
_cod_original_sg_symbol_H-M P-1
_cod_database_code 7010528

loop_
_symmetry_equiv_pos_as_xyz
'x, y, z'
'-x, -y, -z'

loop_
_atom_site_aniso_label
_atom_site_aniso_U_11
_atom_site_aniso_U_22
_atom_site_aniso_U_33
_atom_site_aniso_U_23
_atom_site_aniso_U_13
_atom_site_aniso_U_12
Ti1A 0.0532(6) 0.0594(6) 0.0446(6) -0.0130(5) 0.0007(5) -0.0136(5)
Ti2A 0.0533(6) 0.0623(7) 0.0526(6) -0.0162(5) 0.0063(5) -0.0212(5)
Cl1A 0.0764(11) 0.1028(13) 0.0648(10) -0.0181(9) -0.0063(8) -0.0430(10)
Cl2A 0.125(2) 0.0692(11) 0.0624(10) -0.0052(8) -0.0203(11) -0.0087(10)
Cl3A 0.0608(10) 0.0857(12) 0.0924(13) -0.0216(10) 0.0175(9) -0.0130(8)
Cl4A 0.0982(14) 0.0822(12) 0.0808(12) -0.0282(9) 0.0118(10) -0.0469(10)
P1A 0.0566(9) 0.0620(9) 0.0522(9) -0.0152(7) 0.0081(7) -0.0150(7)
P2A 0.0605(10) 0.0717(10) 0.0518(9) -0.0179(7) 0.0063(7) -0.0262(8)
N1A 0.064(3) 0.073(3) 0.059(3) -0.024(3) 0.010(3) -0.017(3)
N2A 0.061(3) 0.062(3) 0.058(3) -0.013(2) 0.000(2) -0.018(2)
C1A 0.056(4) 0.071(4) 0.056(4) -0.012(3) 0.000(3) -0.006(3)
C2A 0.097(6) 0.078(5) 0.101(6) -0.001(4) 0.028(5) -0.010(4)
C3A 0.073(5) 0.105(6) 0.086(5) -0.044(5) 0.019(4) -0.037(4)
C4A 0.096(6) 0.075(4) 0.067(4) -0.021(4) 0.009(4) -0.033(4)
C5A 0.062(4) 0.123(6) 0.071(5) -0.031(4) 0.009(4) -0.040(4)
C10A 0.052(4) 0.137(8) 0.064(4) -0.055(5) -0.002(3) -0.015(4)
C11A 0.095(6) 0.072(4) 0.046(3) -0.015(3) -0.010(4) -0.022(4)
C12A 0.058(4) 0.120(6) 0.048(4) -0.035(4) 0.005(3) -0.029(4)
C13A 0.130(8) 0.077(5) 0.050(4) -0.030(4) -0.014(5) 0.015(5)
C14A 0.142(8) 0.108(7) 0.050(4) -0.035(4) 0.026(5) -0.087(6)
C15A 0.057(5) 0.341(20) 0.123(9) -0.139(12) -0.008(5) -0.002(8)
C16A 0.266(16) 0.085(6) 0.076(6) -0.003(5) -0.056(8) -0.029(8)
C17A 0.086(7) 0.287(17) 0.091(7) -0.079(9) 0.025(5) -0.089(9)
C18A 0.324(23) 0.170(12) 0.123(10) -0.088(9) -0.083(12) 0.132(14)
C19A 0.385(24) 0.226(14) 0.082(7) -0.067(8) 0.071(10) -0.253(17)
C20A 0.122(8) 0.083(5) 0.081(6) -0.036(4) -0.039(6) 0.019(5)
C21A 0.062(5) 0.103(6) 0.076(5) 0.001(4) 0.016(4) 0.003(4)
C22A 0.085(6) 0.092(6) 0.087(6) -0.012(5) -0.015(5) -0.014(4)
C23A 0.103(7) 0.093(6) 0.054(4) -0.006(4) 0.018(4) 0.005(5)
C24A 0.059(5) 0.069(5) 0.180(11) 0.043(6) -0.014(6) -0.029(4)
C25A 0.444(31) 0.111(9) 0.224(16) -0.105(10) -0.229(20) 0.101(13)
C26A 0.096(8) 0.242(17) 0.169(13) 0.035(12) 0.058(9) 0.032(10)
C27A 0.207(16) 0.165(12) 0.252(19) -0.012(12) -0.155(15) -0.060(11)
C28A 0.268(20) 0.217(15) 0.068(6) 0.008(8) 0.049(9) 0.108(14)
C29A 0.094(9) 0.135(11) 0.578(41) 0.144(18) -0.037(16) -0.056(8)
Ti1B 0.0606(8) 0.0984(10) 0.0622(8) -0.0325(7) -0.0059(6) -0.0004(7)
Ti2B 0.0483(6) 0.0626(7) 0.0513(6) -0.0175(5) 0.0004(5) -0.0064(5)
Cl1B 0.112(2) 0.483(8) 0.169(3) -0.209(4) 0.063(2) -0.160(4)
Cl2B 0.590(11) 0.119(2) 0.124(3) -0.051(2) -0.163(5) 0.123(4)
Cl3B 0.0522(9) 0.1029(13) 0.0824(12) -0.0057(10) -0.0022(8) 0.0006(9)
Cl4B 0.1044(14) 0.0712(10) 0.0677(10) -0.0306(8) -0.0045(10) -0.0045(9)
P1B 0.0473(9) 0.0775(11) 0.0510(9) -0.0146(8) 0.0006(7) -0.0128(7)
P2B 0.0585(10) 0.0844(11) 0.0557(9) -0.0244(8) 0.0045(8) -0.0302(8)
N1B 0.058(3) 0.099(4) 0.068(4) -0.033(3) -0.003(3) -0.018(3)
N2B 0.047(3) 0.070(3) 0.052(3) -0.020(2) -0.001(2) -0.013(2)
C1B 0.067(4) 0.070(4) 0.064(4) -0.014(3) 0.010(3) -0.019(3)
C2B 0.089(6) 0.105(6) 0.081(5) -0.017(5) -0.015(5) 0.004(5)
C3B 0.070(5) 0.118(6) 0.065(4) -0.024(4) -0.001(4) -0.041(4)
C4B 0.055(4) 0.146(8) 0.066(4) -0.018(5) 0.000(4) -0.028(5)
C5B 0.127(8) 0.114(7) 0.082(5) -0.031(5) 0.002(5) -0.072(6)
C10B 0.071(6) 0.155(9) 0.077(6) -0.043(6) -0.005(4) -0.022(6)
C11B 0.179(12) 0.109(7) 0.075(6) -0.050(6) -0.075(7) 0.051(8)
C12B 0.117(7) 0.104(6) 0.057(4) -0.021(4) -0.005(4) -0.042(6)
C13B 0.073(5) 0.099(6) 0.074(5) -0.040(4) 0.014(4) -0.021(4)
C14B 0.098(7) 0.129(8) 0.084(6) -0.031(5) 0.007(5) -0.049(6)
C15B 0.084(8) 0.569(40) 0.223(17) -0.257(24) 0.051(9) -0.121(15)
C16B 0.463(33) 0.218(16) 0.171(14) -0.124(13) -0.225(19) 0.193(20)
C17B 0.320(22) 0.197(14) 0.074(7) -0.016(8) 0.022(10) -0.173(15)
C18B 0.116(9) 0.164(10) 0.134(9) -0.084(8) 0.009(7) -0.015(8)
C19B 0.258(20) 0.181(13) 0.144(12) 0.008(10) -0.012(12) -0.139(14)
C20B 0.056(4) 0.054(3) 0.068(4) -0.018(3) -0.002(3) -0.004(3)
C21B 0.061(4) 0.065(4) 0.060(4) -0.018(3) -0.012(3) -0.003(3)
C22B 0.074(5) 0.063(4) 0.052(4) -0.007(3) 0.002(3) -0.001(3)
C23B 0.058(4) 0.066(4) 0.080(5) -0.001(3) -0.001(4) -0.014(3)
C24B 0.067(4) 0.064(4) 0.062(4) -0.017(3) -0.012(3) -0.006(3)
C25B 0.074(5) 0.088(5) 0.094(6) -0.027(4) 0.018(4) 0.005(4)
C26B 0.079(5) 0.094(6) 0.118(7) -0.046(5) -0.041(5) 0.005(4)
C27B 0.132(8) 0.096(6) 0.070(5) -0.011(4) 0.020(5) 0.014(6)
C28B 0.072(5) 0.093(6) 0.150(9) -0.006(6) 0.010(6) -0.027(5)
C29B 0.136(8) 0.074(5) 0.093(6) -0.031(4) -0.043(6) -0.011(5)

loop_
_atom_site_label
_atom_site_type_symbol
_atom_site_fract_x
_atom_site_fract_y
_atom_site_fract_z
_atom_site_U_iso_or_equiv
_atom_site_thermal_displace_type
_atom_site_occupancy
_atom_site_calc_flag
_atom_site_refinement_flags
_atom_site_disorder_group
Ti1A Ti 0.04469(13) 0.24423(8) -0.08636(4) 0.0516(3) Uani 1 d . .
Ti2A Ti 0.40409(14) 0.25017(8) -0.30945(4) 0.0543(3) Uani 1 d . .
Cl1A Cl -0.1629(2) 0.15333(15) -0.08269(6) 0.0778(5) Uani 1 d . .
Cl2A Cl -0.0442(3) 0.37395(13) -0.14547(6) 0.0872(6) Uani 1 d . .
Cl3A Cl 0.6710(2) 0.21472(14) -0.33518(7) 0.0798(5) Uani 1 d . .
Cl4A Cl 0.3135(3) 0.10852(14) -0.31243(7) 0.0820(5) Uani 1 d . .
P1A P 0.3063(2) 0.09948(12) -0.13828(5) 0.0561(4) Uani 1 d . .
P2A P 0.5225(2) 0.23532(12) -0.20178(6) 0.0590(4) Uani 1 d . .
N1A N 0.2080(7) 0.1787(4) -0.1134(2) 0.0636(14) Uani 1 d . .
N2A N 0.4282(7) 0.2425(4) -0.2481(2) 0.0594(13) Uani 1 d . .
C1A C 0.5063(8) 0.1250(5) -0.1597(2) 0.062(2) Uani 1 d . .
H1A H 0.5591(8) 0.0715(5) -0.1737(2) 0.074 Uiso 1 calc R .
H1B H 0.5720(8) 0.1241(5) -0.1326(2) 0.074 Uiso 1 calc R .
C2A C 0.3468(12) -0.0162(6) -0.0996(3) 0.096(3) Uani 1 d . .
H2A H 0.4065(12) -0.0115(6) -0.0726(3) 0.116 Uiso 1 calc R .
H2B H 0.4126(12) -0.0616(6) -0.1158(3) 0.116 Uiso 1 calc R .
H2C H 0.2434(12) -0.0383(6) -0.0892(3) 0.116 Uiso 1 calc R .
C3A C 0.1973(10) 0.0842(6) -0.1863(3) 0.082(2) Uani 1 d . .
H3A H 0.1724(10) 0.1454(6) -0.2084(3) 0.099 Uiso 1 calc R .
H3B H 0.0954(10) 0.0610(6) -0.1751(3) 0.099 Uiso 1 calc R .
H3C H 0.2646(10) 0.0377(6) -0.2016(3) 0.099 Uiso 1 calc R .
C4A C 0.4570(11) 0.3305(5) -0.1717(3) 0.076(2) Uani 1 d . .
H4A H 0.3394(11) 0.3354(5) -0.1653(3) 0.092 Uiso 1 calc R .
H4B H 0.4805(11) 0.3907(5) -0.1909(3) 0.092 Uiso 1 calc R .
H4C H 0.5155(11) 0.3169(5) -0.1424(3) 0.092 Uiso 1 calc R .
C5A C 0.7394(9) 0.2336(6) -0.2113(3) 0.081(2) Uani 1 d . .
H5A H 0.7834(9) 0.1831(6) -0.2277(3) 0.097 Uiso 1 calc R .
H5B H 0.7937(9) 0.2215(6) -0.1814(3) 0.097 Uiso 1 calc R .
H5C H 0.7587(9) 0.2954(6) -0.2300(3) 0.097 Uiso 1 calc R .
C10A C 0.2213(9) 0.2458(7) -0.0268(3) 0.079(2) Uani 1 d . .
C11A C 0.0998(10) 0.1978(5) -0.0058(2) 0.069(2) Uani 1 d . .
C12A C -0.0478(9) 0.2619(6) -0.0082(2) 0.071(2) Uani 1 d . .
C13A C -0.0142(13) 0.3508(6) -0.0329(3) 0.087(3) Uani 1 d . .
C14A C 0.1538(14) 0.3405(7) -0.0448(2) 0.090(3) Uani 1 d . .
C15A C 0.4024(11) 0.2012(12) -0.0284(4) 0.163(7) Uani 1 d . .
H15A H 0.4432(34) 0.1777(63) 0.0032(4) 0.196 Uiso 1 calc R .
H15B H 0.4654(21) 0.2495(21) -0.0452(29) 0.196 Uiso 1 calc R .
H15C H 0.4138(17) 0.1482(44) -0.0443(30) 0.196 Uiso 1 calc R .
C16A C 0.1178(19) 0.0931(7) 0.0198(3) 0.143(5) Uani 1 d . .
H16A H 0.0214(48) 0.0667(19) 0.0143(25) 0.171 Uiso 1 calc R .
H16B H 0.1278(111) 0.0886(9) 0.0531(5) 0.171 Uiso 1 calc R .
H16C H 0.2155(58) 0.0569(14) 0.0084(22) 0.171 Uiso 1 calc R .
C17A C -0.2090(12) 0.2401(11) 0.0140(3) 0.143(5) Uani 1 d . .
H17A H -0.2085(41) 0.2415(61) 0.0469(7) 0.171 Uiso 1 calc R .
H17B H -0.2249(47) 0.1768(25) 0.0107(25) 0.171 Uiso 1 calc R .
H17C H -0.2981(16) 0.2881(33) -0.0013(19) 0.171 Uiso 1 calc R .
C18A C -0.1394(24) 0.4427(10) -0.0430(4) 0.214(10) Uani 1 d . .
H18A H -0.0987(74) 0.4890(35) -0.0683(34) 0.257 Uiso 1 calc R .
H18B H -0.1567(136) 0.4693(57) -0.0152(16) 0.257 Uiso 1 calc R .
H18C H -0.2429(51) 0.4284(18) -0.0520(47) 0.257 Uiso 1 calc R .
C19A C 0.2409(23) 0.4219(10) -0.0698(4) 0.204(9) Uani 1 d . .
H19A H 0.2318(139) 0.4705(45) -0.0513(22) 0.245 Uiso 1 calc R .
H19B H 0.1906(101) 0.4502(60) -0.1000(20) 0.245 Uiso 1 calc R .
H19C H 0.3563(38) 0.3972(20) -0.0743(39) 0.245 Uiso 1 calc R .
C20A C 0.2832(14) 0.4108(6) -0.3186(3) 0.095(3) Uani 1 d . .
C21A C 0.1619(10) 0.3609(7) -0.3237(3) 0.086(2) Uani 1 d . .
C22A C 0.1891(11) 0.3281(6) -0.3640(3) 0.089(2) Uani 1 d . .
C23A C 0.3281(12) 0.3519(6) -0.3845(3) 0.088(3) Uani 1 d . .
C24A C 0.3951(10) 0.4054(6) -0.3567(5) 0.111(4) Uani 1 d . .
C25A C 0.2922(27) 0.4675(9) -0.2816(6) 0.259(13) Uani 1 d . .
H25A H 0.4032(56) 0.4541(99) -0.2694(44) 0.310 Uiso 1 calc R .
H25B H 0.2153(155) 0.4491(92) -0.2564(30) 0.310 Uiso 1 calc R .
H25C H 0.2639(220) 0.5357(10) -0.2951(16) 0.310 Uiso 1 calc R .
C26A C 0.0175(15) 0.3511(12) -0.2907(5) 0.191(8) Uani 1 d . .
H26A H -0.0069(88) 0.2861(28) -0.2855(31) 0.229 Uiso 1 calc R .
H26B H -0.0777(40) 0.3965(60) -0.3041(19) 0.229 Uiso 1 calc R .
H26C H 0.0439(54) 0.3645(78) -0.2611(15) 0.229 Uiso 1 calc R .
C27A C 0.0733(21) 0.2755(11) -0.3841(6) 0.204(9) Uani 1 d . .
H27A H 0.0012(102) 0.2481(76) -0.3595(12) 0.245 Uiso 1 calc R .
H27B H 0.1375(20) 0.2244(59) -0.3971(38) 0.245 Uiso 1 calc R .
H27C H 0.0075(114) 0.3205(22) -0.4085(32) 0.245 Uiso 1 calc R .
C28A C 0.4034(21) 0.3290(11) -0.4297(4) 0.210(10) Uani 1 d . .
H28A H 0.4941(109) 0.2758(66) -0.4227(4) 0.252 Uiso 1 calc R .
H28B H 0.4439(146) 0.3852(35) -0.4482(21) 0.252 Uiso 1 calc R .
H28C H 0.3204(50) 0.3114(91) -0.4472(22) 0.252 Uiso 1 calc R .
C29A C 0.5435(16) 0.4521(10) -0.3682(9) 0.298(16) Uani 1 d . .
H29A H 0.5986(139) 0.4512(130) -0.3395(9) 0.357 Uiso 1 calc R .
H29B H 0.5113(31) 0.5182(47) -0.3848(66) 0.357 Uiso 1 calc R .
H29C H 0.6180(116) 0.4174(89) -0.3876(57) 0.357 Uiso 1 calc R .
Ti1B Ti 0.0155(2) 0.23218(10) 0.42070(4) 0.0726(4) Uani 1 d . .
Ti2B Ti 0.28503(13) 0.21374(8) 0.19306(4) 0.0536(3) Uani 1 d . .
Cl1B Cl -0.2073(4) 0.1555(5) 0.42709(14) 0.222(3) Uani 1 d . .
Cl2B Cl -0.0481(10) 0.3551(3) 0.35885(13) 0.290(4) Uani 1 d . .
Cl3B Cl 0.5655(2) 0.17587(15) 0.20618(7) 0.0829(5) Uani 1 d . .
Cl4B Cl 0.2483(3) 0.10108(13) 0.15080(6) 0.0797(5) Uani 1 d . .
P1B P 0.3096(2) 0.10232(13) 0.36895(6) 0.0582(4) Uani 1 d . .
P2B P 0.1005(2) 0.09498(13) 0.28396(6) 0.0627(4) Uani 1 d . .
N1B N 0.1671(7) 0.1574(5) 0.3954(2) 0.072(2) Uani 1 d . .
N2B N 0.1910(6) 0.1686(4) 0.2481(2) 0.0549(12) Uani 1 d . .
C1B C 0.2308(9) 0.0342(5) 0.3331(2) 0.066(2) Uani 1 d . .
H1C H 0.1688(9) -0.0111(5) 0.3537(2) 0.080 Uiso 1 calc R .
H1D H 0.3257(9) -0.0043(5) 0.3209(2) 0.080 Uiso 1 calc R .
C2B C 0.4479(11) 0.0118(7) 0.4070(3) 0.094(3) Uani 1 d . .
H2D H 0.3852(11) -0.0319(7) 0.4277(3) 0.113 Uiso 1 calc R .
H2E H 0.5086(11) 0.0423(7) 0.4255(3) 0.113 Uiso 1 calc R .
H2F H 0.5246(11) -0.0239(7) 0.3884(3) 0.113 Uiso 1 calc R .
C3B C 0.4363(10) 0.1773(6) 0.3332(3) 0.080(2) Uani 1 d . .
H3D H 0.3681(10) 0.2281(6) 0.3116(3) 0.097 Uiso 1 calc R .
H3E H 0.5131(10) 0.1394(6) 0.3156(3) 0.097 Uiso 1 calc R .
H3F H 0.4971(10) 0.2056(6) 0.3526(3) 0.097 Uiso 1 calc R .
C4B C -0.0922(9) 0.1457(7) 0.3062(3) 0.089(2) Uani 1 d . .
H4D H -0.0763(9) 0.1984(7) 0.3203(3) 0.106 Uiso 1 calc R .
H4E H -0.1350(9) 0.0967(7) 0.3296(3) 0.106 Uiso 1 calc R .
H4F H -0.1700(9) 0.1696(7) 0.2808(3) 0.106 Uiso 1 calc R .
C5B C 0.0573(12) -0.0010(6) 0.2590(3) 0.100(3) Uani 1 d . .
H5D H 0.1582(12) -0.0315(6) 0.2462(3) 0.120 Uiso 1 calc R .
H5E H -0.0224(12) 0.0247(6) 0.2342(3) 0.120 Uiso 1 calc R .
H5F H 0.0126(12) -0.0482(6) 0.2830(3) 0.120 Uiso 1 calc R .
C10B C 0.1933(11) 0.2882(9) 0.4638(3) 0.098(3) Uani 1 d . .
C11B C 0.1478(17) 0.2048(8) 0.4913(3) 0.123(5) Uani 1 d . .
C12B C -0.0351(13) 0.2311(7) 0.5024(3) 0.089(2) Uani 1 d . .
C13B C -0.0709(10) 0.3257(6) 0.4795(3) 0.078(2) Uani 1 d . .
C14B C 0.0650(13) 0.3576(8) 0.4571(3) 0.099(3) Uani 1 d . .
C15B C 0.3691(15) 0.2945(18) 0.4470(6) 0.259(13) Uani 1 d . .
H15D H 0.3720(34) 0.3123(123) 0.4131(7) 0.310 Uiso 1 calc R .
H15E H 0.4379(44) 0.2325(37) 0.4575(50) 0.310 Uiso 1 calc R .
H15F H 0.4098(74) 0.3428(88) 0.4598(50) 0.310 Uiso 1 calc R .
C16B C 0.2452(29) 0.1100(12) 0.5105(5) 0.293(16) Uani 1 d . .
H16D H 0.1746(60) 0.0691(49) 0.5297(59) 0.351 Uiso 1 calc R .
H16E H 0.3335(156) 0.1179(18) 0.5294(60) 0.351 Uiso 1 calc R .
H16F H 0.2918(218) 0.0806(68) 0.4850(5) 0.351 Uiso 1 calc R .
C17B C -0.1480(22) 0.1741(10) 0.5315(4) 0.185(8) Uani 1 d . .
H17D H -0.1808(111) 0.2009(49) 0.5588(21) 0.221 Uiso 1 calc R .
H17E H -0.0931(49) 0.1081(21) 0.5414(32) 0.221 Uiso 1 calc R .
H17F H -0.2448(64) 0.1755(66) 0.5136(13) 0.221 Uiso 1 calc R .
C18B C -0.2391(14) 0.3877(9) 0.4796(4) 0.131(4) Uani 1 d . .
H18D H -0.2461(37) 0.4212(44) 0.5051(17) 0.158 Uiso 1 calc R .
H18E H -0.3240(15) 0.3473(11) 0.4836(27) 0.158 Uiso 1 calc R .
H18F H -0.2546(40) 0.4344(36) 0.4501(12) 0.158 Uiso 1 calc R .
C19B C 0.0708(22) 0.4622(10) 0.4314(5) 0.189(7) Uani 1 d . .
H19D H -0.0332(53) 0.4896(28) 0.4159(34) 0.226 Uiso 1 calc R .
H19E H 0.1596(90) 0.4633(13) 0.4084(28) 0.226 Uiso 1 calc R .
H19F H 0.0898(145) 0.4996(22) 0.4538(7) 0.226 Uiso 1 calc R .
C20B C 0.0862(8) 0.3528(4) 0.1820(2) 0.059(2) Uani 1 d . .
C21B C 0.1041(8) 0.3233(5) 0.1388(2) 0.062(2) Uani 1 d . .
C22B C 0.2618(9) 0.3334(5) 0.1210(2) 0.066(2) Uani 1 d . .
C23B C 0.3440(9) 0.3700(5) 0.1527(3) 0.070(2) Uani 1 d . .
C24B C 0.2361(9) 0.3788(5) 0.1914(2) 0.064(2) Uani 1 d . .
C25B C -0.0682(10) 0.3613(6) 0.2116(3) 0.087(2) Uani 1 d . .
H25D H -0.1362(32) 0.4233(17) 0.2002(12) 0.104 Uiso 1 calc R .
H25E H -0.0390(10) 0.3560(38) 0.2438(4) 0.104 Uiso 1 calc R .
H25F H -0.1291(34) 0.3102(23) 0.2098(15) 0.104 Uiso 1 calc R .
C26B C -0.0303(10) 0.2927(6) 0.1153(3) 0.094(3) Uani 1 d . .
H26D H -0.0997(43) 0.3493(7) 0.0979(16) 0.113 Uiso 1 calc R .
H26E H -0.0963(42) 0.2566(34) 0.1388(4) 0.113 Uiso 1 calc R .
H26F H 0.0186(11) 0.2525(34) 0.0941(15) 0.113 Uiso 1 calc R .
C27B C 0.3302(14) 0.3119(7) 0.0749(3) 0.105(3) Uani 1 d . .
H27D H 0.4494(15) 0.3063(44) 0.0746(9) 0.126 Uiso 1 calc R .
H27E H 0.2851(62) 0.3638(23) 0.0494(3) 0.126 Uiso 1 calc R .
H27F H 0.3001(66) 0.2519(25) 0.0711(10) 0.126 Uiso 1 calc R .
C28B C 0.5105(11) 0.4003(7) 0.1461(4) 0.107(3) Uani 1 d . .
H28D H 0.4981(12) 0.4691(10) 0.1333(21) 0.128 Uiso 1 calc R .
H28E H 0.5762(28) 0.3661(34) 0.1248(17) 0.128 Uiso 1 calc R .
H28F H 0.5651(32) 0.3854(41) 0.1761(5) 0.128 Uiso 1 calc R .
C29B C 0.2723(13) 0.4167(6) 0.2329(3) 0.098(3) Uani 1 d . .
H29D H 0.1998(49) 0.3950(35) 0.2588(7) 0.118 Uiso 1 calc R .
H29E H 0.2544(71) 0.4866(6) 0.2249(7) 0.118 Uiso 1 calc R .
H29F H 0.3861(23) 0.3931(35) 0.2420(13) 0.118 Uiso 1 calc R .

loop_
_atom_type_symbol
_atom_type_description
_atom_type_scat_dispersion_real
_atom_type_scat_dispersion_imag
_atom_type_scat_source
C C .0181 .0091 'International Tables Vol C Tables 4.2.6.8 and 6.1.1.4'
H H .0000 .0000 'International Tables Vol C Tables 4.2.6.8 and 6.1.1.4'
N N .0311 .0180 'International Tables Vol C Tables 4.2.6.8 and 6.1.1.4'
P P .2955 .4335 'International Tables Vol C Tables 4.2.6.8 and 6.1.1.4'
Cl Cl .3639 .7018 'International Tables Vol C Tables 4.2.6.8 and 6.1.1.4'
Ti Ti .2191 1.8069 'International Tables Vol C Tables 4.2.6.8 and 6.1.1.4'

loop_
_geom_angle_atom_site_label_1
_geom_angle_atom_site_label_2
_geom_angle_atom_site_label_3
_geom_angle
_geom_angle_site_symmetry_1
_geom_angle_site_symmetry_3
_geom_angle_publ_flag
N1A Ti1A Cl2A 102.7(2) . . ?
N1A Ti1A Cl1A 102.6(2) . . ?
Cl2A Ti1A Cl1A 101.78(9) . . ?
N1A Ti1A C10A 89.8(3) . . ?
Cl2A Ti1A C10A 124.9(3) . . ?
Cl1A Ti1A C10A 127.8(2) . . ?
N1A Ti1A C14A 109.1(3) . . ?
Cl2A Ti1A C14A 92.2(3) . . ?
Cl1A Ti1A C14A 141.6(2) . . ?
C10A Ti1A C14A 34.4(3) . . ?
N1A Ti1A C11A 105.2(3) . . ?
Cl2A Ti1A C11A 143.5(2) . . ?
Cl1A Ti1A C11A 94.7(2) . . ?
C10A Ti1A C11A 33.7(3) . . ?
C14A Ti1A C11A 56.6(3) . . ?
N1A Ti1A C13A 142.9(3) . . ?
Cl2A Ti1A C13A 87.7(2) . . ?
Cl1A Ti1A C13A 110.1(3) . . ?
C10A Ti1A C13A 56.4(3) . . ?
C14A Ti1A C13A 34.3(3) . . ?
C11A Ti1A C13A 56.0(2) . . ?
N1A Ti1A C12A 139.0(3) . . ?
Cl2A Ti1A C12A 115.2(2) . . ?
Cl1A Ti1A C12A 85.3(2) . . ?
C10A Ti1A C12A 56.1(2) . . ?
C14A Ti1A C12A 56.5(3) . . ?
C11A Ti1A C12A 33.8(3) . . ?
C13A Ti1A C12A 33.5(3) . . ?
N2A Ti2A Cl3A 102.9(2) . . ?
N2A Ti2A Cl4A 104.1(2) . . ?
Cl3A Ti2A Cl4A 99.20(8) . . ?
N2A Ti2A C20A 90.1(3) . . ?
Cl3A Ti2A C20A 118.8(3) . . ?
Cl4A Ti2A C20A 135.4(3) . . ?
N2A Ti2A C21A 100.6(3) . . ?
Cl3A Ti2A C21A 143.6(2) . . ?
Cl4A Ti2A C21A 101.6(3) . . ?
C20A Ti2A C21A 33.9(3) . . ?
N2A Ti2A C24A 114.8(4) . . ?
Cl3A Ti2A C24A 87.8(3) . . ?
Cl4A Ti2A C24A 137.8(3) . . ?
C20A Ti2A C24A 35.3(4) . . ?
C21A Ti2A C24A 57.0(3) . . ?
N2A Ti2A C22A 133.5(3) . . ?
Cl3A Ti2A C22A 120.5(3) . . ?
Cl4A Ti2A C22A 86.0(2) . . ?
C20A Ti2A C22A 55.8(3) . . ?
C21A Ti2A C22A 33.4(3) . . ?
C24A Ti2A C22A 55.8(3) . . ?
N2A Ti2A C23A 147.0(3) . . ?
Cl3A Ti2A C23A 90.8(2) . . ?
Cl4A Ti2A C23A 103.2(3) . . ?
C20A Ti2A C23A 57.2(3) . . ?
C21A Ti2A C23A 55.5(3) . . ?
C24A Ti2A C23A 34.8(4) . . ?
C22A Ti2A C23A 32.0(3) . . ?
N1A P1A C3A 112.2(3) . . ?
N1A P1A C2A 112.4(4) . . ?
C3A P1A C2A 106.4(4) . . ?
N1A P1A C1A 113.2(3) . . ?
C3A P1A C1A 107.4(3) . . ?
C2A P1A C1A 104.7(4) . . ?
N2A P2A C4A 115.6(3) . . ?
N2A P2A C5A 112.6(3) . . ?
C4A P2A C5A 105.1(4) . . ?
N2A P2A C1A 112.0(3) . . ?
C4A P2A C1A 105.9(3) . . ?
C5A P2A C1A 104.7(4) . . ?
P1A N1A Ti1A 160.5(4) . . ?
P2A N2A Ti2A 156.9(4) . . ?
P1A C1A P2A 119.6(4) . . ?
C11A C10A C14A 108.8(7) . . ?
C11A C10A C15A 124.5(10) . . ?
C14A C10A C15A 126.6(10) . . ?
C11A C10A Ti1A 74.1(4) . . ?
C14A C10A Ti1A 73.3(4) . . ?
C15A C10A Ti1A 120.3(5) . . ?
C10A C11A C12A 109.2(7) . . ?
C10A C11A C16A 127.2(9) . . ?
C12A C11A C16A 123.5(9) . . ?
C10A C11A Ti1A 72.2(4) . . ?
C12A C11A Ti1A 76.2(4) . . ?
C16A C11A Ti1A 121.2(5) . . ?
C11A C12A C13A 106.7(7) . . ?
C11A C12A C17A 126.4(9) . . ?
C13A C12A C17A 126.8(10) . . ?
C11A C12A Ti1A 70.0(4) . . ?
C13A C12A Ti1A 72.2(4) . . ?
C17A C12A Ti1A 125.4(5) . . ?
C12A C13A C14A 108.1(7) . . ?
C12A C13A C18A 124.8(12) . . ?
C14A C13A C18A 127.0(12) . . ?
C12A C13A Ti1A 74.3(4) . . ?
C14A C13A Ti1A 70.4(4) . . ?
C18A C13A Ti1A 122.9(6) . . ?
C10A C14A C13A 107.1(7) . . ?
C10A C14A C19A 128.2(12) . . ?
C13A C14A C19A 124.5(12) . . ?
C10A C14A Ti1A 72.3(4) . . ?
C13A C14A Ti1A 75.3(4) . . ?
C19A C14A Ti1A 121.0(5) . . ?
C21A C20A C24A 107.2(8) . . ?
C21A C20A C25A 126.8(14) . . ?
C24A C20A C25A 125.9(14) . . ?
C21A C20A Ti2A 73.1(5) . . ?
C24A C20A Ti2A 73.3(5) . . ?
C25A C20A Ti2A 122.3(6) . . ?
C20A C21A C22A 109.1(8) . . ?
C20A C21A C26A 123.4(12) . . ?
C22A C21A C26A 127.3(11) . . ?
C20A C21A Ti2A 73.0(5) . . ?
C22A C21A Ti2A 76.3(5) . . ?
C26A C21A Ti2A 120.1(7) . . ?
C23A C22A C21A 110.2(8) . . ?
C23A C22A C27A 124.6(12) . . ?
C21A C22A C27A 125.2(12) . . ?
C23A C22A Ti2A 74.1(5) . . ?
C21A C22A Ti2A 70.3(5) . . ?
C27A C22A Ti2A 124.3(7) . . ?
C22A C23A C24A 107.8(8) . . ?
C22A C23A C28A 127.2(12) . . ?
C24A C23A C28A 125.0(12) . . ?
C22A C23A Ti2A 73.9(5) . . ?
C24A C23A Ti2A 70.5(5) . . ?
C28A C23A Ti2A 122.1(6) . . ?
C20A C24A C23A 105.6(7) . . ?
C20A C24A C29A 128.1(16) . . ?
C23A C24A C29A 126.1(15) . . ?
C20A C24A Ti2A 71.4(5) . . ?
C23A C24A Ti2A 74.7(5) . . ?
C29A C24A Ti2A 122.7(7) . . ?
N1B Ti1B Cl2B 100.3(3) . . ?
N1B Ti1B Cl1B 103.3(2) . . ?
Cl2B Ti1B Cl1B 102.6(3) . . ?
N1B Ti1B C11B 95.3(3) . . ?
Cl2B Ti1B C11B 137.7(4) . . ?
Cl1B Ti1B C11B 111.7(4) . . ?
N1B Ti1B C10B 96.9(3) . . ?
Cl2B Ti1B C10B 103.8(4) . . ?
Cl1B Ti1B C10B 143.1(3) . . ?
C11B Ti1B C10B 34.9(4) . . ?
N1B Ti1B C14B 125.4(3) . . ?
Cl2B Ti1B C14B 83.0(3) . . ?
Cl1B Ti1B C14B 129.5(3) . . ?
C11B Ti1B C14B 56.3(4) . . ?
C10B Ti1B C14B 32.4(3) . . ?
N1B Ti1B C12B 128.2(3) . . ?
Cl2B Ti1B C12B 128.2(3) . . ?
Cl1B Ti1B C12B 84.7(2) . . ?
C11B Ti1B C12B 37.7(4) . . ?
C10B Ti1B C12B 58.7(3) . . ?
C14B Ti1B C12B 56.2(3) . . ?
N1B Ti1B C13B 150.6(3) . . ?
Cl2B Ti1B C13B 95.7(2) . . ?
Cl1B Ti1B C13B 97.0(2) . . ?
C11B Ti1B C13B 57.2(3) . . ?
C10B Ti1B C13B 55.2(3) . . ?
C14B Ti1B C13B 32.9(3) . . ?
C12B Ti1B C13B 32.9(3) . . ?
N2B Ti2B Cl3B 105.0(2) . . ?
N2B Ti2B Cl4B 101.6(2) . . ?
Cl3B Ti2B Cl4B 101.01(9) . . ?
N2B Ti2B C24B 100.5(2) . . ?
Cl3B Ti2B C24B 101.7(2) . . ?
Cl4B Ti2B C24B 142.8(2) . . ?
N2B Ti2B C20B 90.0(2) . . ?
Cl3B Ti2B C20B 136.6(2) . . ?
Cl4B Ti2B C20B 115.7(2) . . ?
C24B Ti2B C20B 34.9(2) . . ?
N2B Ti2B C21B 114.4(2) . . ?
Cl3B Ti2B C21B 137.8(2) . . ?
Cl4B Ti2B C21B 85.5(2) . . ?
C24B Ti2B C21B 58.0(2) . . ?
C20B Ti2B C21B 35.1(2) . . ?
N2B Ti2B C22B 146.7(2) . . ?
Cl3B Ti2B C22B 104.0(2) . . ?
Cl4B Ti2B C22B 88.3(2) . . ?
C24B Ti2B C22B 57.7(2) . . ?
C20B Ti2B C22B 57.4(2) . . ?
C21B Ti2B C22B 34.0(2) . . ?
N2B Ti2B C23B 134.7(3) . . ?
Cl3B Ti2B C23B 85.2(2) . . ?
Cl4B Ti2B C23B 119.9(2) . . ?
C24B Ti2B C23B 34.7(2) . . ?
C20B Ti2B C23B 57.3(2) . . ?
C21B Ti2B C23B 56.7(2) . . ?
C22B Ti2B C23B 34.0(2) . . ?
N1B P1B C3B 114.4(4) . . ?
N1B P1B C2B 114.0(4) . . ?
C3B P1B C2B 105.5(4) . . ?
N1B P1B C1B 111.7(3) . . ?
C3B P1B C1B 107.8(3) . . ?
C2B P1B C1B 102.7(4) . . ?
N2B P2B C4B 115.1(4) . . ?
N2B P2B C5B 112.0(3) . . ?
C4B P2B C5B 105.8(4) . . ?
N2B P2B C1B 111.1(3) . . ?
C4B P2B C1B 108.2(3) . . ?
C5B P2B C1B 103.9(4) . . ?
P1B N1B Ti1B 172.8(5) . . ?
P2B N2B Ti2B 154.9(3) . . ?
P1B C1B P2B 120.3(4) . . ?
C14B C10B C11B 110.0(9) . . ?
C14B C10B C15B 127.5(14) . . ?
C11B C10B C15B 122.5(14) . . ?
C14B C10B Ti1B 76.5(6) . . ?
C11B C10B Ti1B 71.9(5) . . ?
C15B C10B Ti1B 120.4(7) . . ?
C10B C11B C16B 131.4(17) . . ?
C10B C11B C12B 105.4(7) . . ?
C16B C11B C12B 123.1(16) . . ?
C10B C11B Ti1B 73.2(5) . . ?
C16B C11B Ti1B 120.3(7) . . ?
C12B C11B Ti1B 74.6(5) . . ?
C13B C12B C17B 126.7(11) . . ?
C13B C12B C11B 102.9(8) . . ?
C17B C12B C11B 130.4(11) . . ?
C13B C12B Ti1B 74.3(4) . . ?
C17B C12B Ti1B 123.5(6) . . ?
C11B C12B Ti1B 67.7(4) . . ?
C14B C13B C12B 111.3(9) . . ?
C14B C13B C18B 124.1(10) . . ?
C12B C13B C18B 124.6(9) . . ?
C14B C13B Ti1B 72.2(5) . . ?
C12B C13B Ti1B 72.8(5) . . ?
C18B C13B Ti1B 122.9(6) . . ?
C10B C14B C13B 110.4(10) . . ?
C10B C14B C19B 124.7(11) . . ?
C13B C14B C19B 124.7(12) . . ?
C10B C14B Ti1B 71.1(6) . . ?
C13B C14B Ti1B 74.9(5) . . ?
C19B C14B Ti1B 125.0(8) . . ?
C24B C20B C21B 107.9(6) . . ?
C24B C20B C25B 125.4(6) . . ?
C21B C20B C25B 126.6(7) . . ?
C24B C20B Ti2B 72.5(4) . . ?
C21B C20B Ti2B 73.3(4) . . ?
C25B C20B Ti2B 122.8(5) . . ?
C22B C21B C20B 108.5(6) . . ?
C22B C21B C26B 126.5(7) . . ?
C20B C21B C26B 124.9(7) . . ?
C22B C21B Ti2B 74.9(4) . . ?
C20B C21B Ti2B 71.6(4) . . ?
C26B C21B Ti2B 122.6(5) . . ?
C21B C22B C23B 108.0(6) . . ?
C21B C22B C27B 125.7(8) . . ?
C23B C22B C27B 126.2(8) . . ?
C21B C22B Ti2B 71.1(4) . . ?
C23B C22B Ti2B 73.4(4) . . ?
C27B C22B Ti2B 122.7(5) . . ?
C22B C23B C24B 107.8(6) . . ?
C22B C23B C28B 126.9(8) . . ?
C24B C23B C28B 125.2(8) . . ?
C22B C23B Ti2B 72.6(4) . . ?
C24B C23B Ti2B 69.5(4) . . ?
C28B C23B Ti2B 126.2(5) . . ?
C20B C24B C23B 107.7(6) . . ?
C20B C24B C29B 126.4(7) . . ?
C23B C24B C29B 125.8(7) . . ?
C20B C24B Ti2B 72.6(4) . . ?
C23B C24B Ti2B 75.8(4) . . ?
C29B C24B Ti2B 121.1(5) . . ?

loop_
_geom_bond_atom_site_label_1
_geom_bond_atom_site_label_2
_geom_bond_distance
_geom_bond_site_symmetry_2
_geom_bond_publ_flag
Ti1A N1A 1.769(5) . ?
Ti1A Cl2A 2.296(2) . ?
Ti1A Cl1A 2.306(2) . ?
Ti1A C10A 2.330(7) . ?
Ti1A C14A 2.343(7) . ?
Ti1A C11A 2.353(6) . ?
Ti1A C13A 2.405(7) . ?
Ti1A C12A 2.432(6) . ?
Ti2A N2A 1.796(5) . ?
Ti2A Cl3A 2.299(2) . ?
Ti2A Cl4A 2.309(2) . ?
Ti2A C20A 2.325(8) . ?
Ti2A C21A 2.327(8) . ?
Ti2A C24A 2.350(7) . ?
Ti2A C22A 2.402(8) . ?
Ti2A C23A 2.404(8) . ?
P1A N1A 1.578(5) . ?
P1A C3A 1.778(8) . ?
P1A C2A 1.788(8) . ?
P1A C1A 1.800(7) . ?
P2A N2A 1.571(5) . ?
P2A C4A 1.787(7) . ?
P2A C5A 1.790(7) . ?
P2A C1A 1.805(7) . ?
C10A C11A 1.357(11) . ?
C10A C14A 1.382(13) . ?
C10A C15A 1.523(12) . ?
C11A C12A 1.392(11) . ?
C11A C16A 1.517(11) . ?
C12A C13A 1.393(12) . ?
C12A C17A 1.498(11) . ?
C13A C14A 1.400(13) . ?
C13A C18A 1.517(13) . ?
C14A C19A 1.511(11) . ?
C20A C21A 1.356(13) . ?
C20A C24A 1.419(14) . ?
C20A C25A 1.507(13) . ?
C21A C22A 1.361(13) . ?
C21A C26A 1.501(13) . ?
C22A C23A 1.326(12) . ?
C22A C27A 1.525(14) . ?
C23A C24A 1.424(14) . ?
C23A C28A 1.515(12) . ?
C24A C29A 1.481(13) . ?
Ti1B N1B 1.755(6) . ?
Ti1B Cl2B 2.251(4) . ?
Ti1B Cl1B 2.275(3) . ?
Ti1B C11B 2.310(7) . ?
Ti1B C10B 2.327(9) . ?
Ti1B C14B 2.391(10) . ?
Ti1B C12B 2.406(8) . ?
Ti1B C13B 2.425(7) . ?
Ti2B N2B 1.791(5) . ?
Ti2B Cl3B 2.311(2) . ?
Ti2B Cl4B 2.314(2) . ?
Ti2B C24B 2.337(7) . ?
Ti2B C20B 2.339(6) . ?
Ti2B C21B 2.360(6) . ?
Ti2B C22B 2.408(6) . ?
Ti2B C23B 2.419(7) . ?
P1B N1B 1.574(6) . ?
P1B C3B 1.769(8) . ?
P1B C2B 1.796(8) . ?
P1B C1B 1.796(7) . ?
P2B N2B 1.576(5) . ?
P2B C4B 1.788(8) . ?
P2B C5B 1.794(8) . ?
P2B C1B 1.807(7) . ?
C10B C14B 1.317(14) . ?
C10B C11B 1.39(2) . ?
C10B C15B 1.515(15) . ?
C11B C16B 1.470(14) . ?
C11B C12B 1.53(2) . ?
C12B C13B 1.370(12) . ?
C12B C17B 1.462(14) . ?
C13B C14B 1.365(12) . ?
C13B C18B 1.517(13) . ?
C14B C19B 1.54(2) . ?
C20B C24B 1.403(9) . ?
C20B C21B 1.416(9) . ?
C20B C25B 1.506(10) . ?
C21B C22B 1.395(10) . ?
C21B C26B 1.504(10) . ?
C22B C23B 1.412(10) . ?
C22B C27B 1.513(10) . ?
C23B C24B 1.421(10) . ?
C23B C28B 1.498(11) . ?
C24B C29B 1.501(10) . ?

loop_
_geom_torsion_atom_site_label_1
_geom_torsion_atom_site_label_2
_geom_torsion_atom_site_label_3
_geom_torsion_atom_site_label_4
_geom_torsion
_geom_torsion_site_symmetry_1
_geom_torsion_site_symmetry_2
_geom_torsion_site_symmetry_3
_geom_torsion_site_symmetry_4
_geom_torsion_publ_flag
C3A P1A N1A Ti1A 49.2(12) . . . . ?
C2A P1A N1A Ti1A -70.7(12) . . . . ?
C1A P1A N1A Ti1A 171.0(10) . . . . ?
Cl2A Ti1A N1A P1A -101.3(11) . . . . ?
Cl1A Ti1A N1A P1A 4.0(12) . . . . ?
C10A Ti1A N1A P1A 132.8(11) . . . . ?
C14A Ti1A N1A P1A 161.9(11) . . . . ?
C11A Ti1A N1A P1A 102.5(11) . . . . ?
C13A Ti1A N1A P1A 155.5(10) . . . . ?
C12A Ti1A N1A P1A 101.4(11) . . . . ?
C4A P2A N2A Ti2A 121.5(9) . . . . ?
C5A P2A N2A Ti2A 0.6(10) . . . . ?
C1A P2A N2A Ti2A -117.0(8) . . . . ?
Cl3A Ti2A N2A P2A 12.1(9) . . . . ?
Cl4A Ti2A N2A P2A 115.2(8) . . . . ?
C20A Ti2A N2A P2A -107.5(9) . . . . ?
C21A Ti2A N2A P2A -139.9(9) . . . . ?
C24A Ti2A N2A P2A -81.5(9) . . . . ?
C22A Ti2A N2A P2A -146.9(8) . . . . ?
C23A Ti2A N2A P2A -100.1(10) . . . . ?
N1A P1A C1A P2A -59.0(5) . . . . ?
C3A P1A C1A P2A 65.5(5) . . . . ?
C2A P1A C1A P2A 178.3(5) . . . . ?
N2A P2A C1A P1A -60.0(5) . . . . ?
C4A P2A C1A P1A 66.9(5) . . . . ?
C5A P2A C1A P1A 177.6(4) . . . . ?
N1A Ti1A C10A C11A -118.5(5) . . . . ?
Cl2A Ti1A C10A C11A 136.1(4) . . . . ?
Cl1A Ti1A C10A C11A -12.7(6) . . . . ?
C14A Ti1A C10A C11A 115.8(7) . . . . ?
C11A Ti1A C10A C11A 0.0 . . . . ?
C13A Ti1A C10A C11A 77.6(5) . . . . ?
C12A Ti1A C10A C11A 37.1(4) . . . . ?
N1A Ti1A C10A C14A 125.6(5) . . . . ?
Cl2A Ti1A C10A C14A 20.3(6) . . . . ?
Cl1A Ti1A C10A C14A -128.6(5) . . . . ?
C14A Ti1A C10A C14A 0.0 . . . . ?
C11A Ti1A C10A C14A -115.8(7) . . . . ?
C13A Ti1A C10A C14A -38.2(5) . . . . ?
C12A Ti1A C10A C14A -78.7(5) . . . . ?
N1A Ti1A C10A C15A 2.5(10) . . . . ?
Cl2A Ti1A C10A C15A -102.8(10) . . . . ?
Cl1A Ti1A C10A C15A 108.3(9) . . . . ?
C14A Ti1A C10A C15A -123.1(12) . . . . ?
C11A Ti1A C10A C15A 121.1(12) . . . . ?
C13A Ti1A C10A C15A -161.3(11) . . . . ?
C12A Ti1A C10A C15A 158.2(11) . . . . ?
C14A C10A C11A C12A -2.2(8) . . . . ?
C15A C10A C11A C12A 175.9(7) . . . . ?
Ti1A C10A C11A C12A -67.9(5) . . . . ?
C14A C10A C11A C16A -178.3(7) . . . . ?
C15A C10A C11A C16A -0.1(12) . . . . ?
Ti1A C10A C11A C16A 116.1(7) . . . . ?
C14A C10A C11A Ti1A 65.6(5) . . . . ?
C15A C10A C11A Ti1A -116.2(7) . . . . ?
Ti1A C10A C11A Ti1A 0.0 . . . . ?
N1A Ti1A C11A C10A 65.6(5) . . . . ?
Cl2A Ti1A C11A C10A -73.0(6) . . . . ?
Cl1A Ti1A C11A C10A 169.9(5) . . . . ?
C10A Ti1A C11A C10A 0.0 . . . . ?
C14A Ti1A C11A C10A -37.5(5) . . . . ?
C13A Ti1A C11A C10A -79.0(6) . . . . ?
C12A Ti1A C11A C10A -115.7(7) . . . . ?
N1A Ti1A C11A C12A -178.7(4) . . . . ?
Cl2A Ti1A C11A C12A 42.8(6) . . . . ?
Cl1A Ti1A C11A C12A -74.3(4) . . . . ?
C10A Ti1A C11A C12A 115.7(7) . . . . ?
C14A Ti1A C11A C12A 78.2(5) . . . . ?
C13A Ti1A C11A C12A 36.8(5) . . . . ?
C12A Ti1A C11A C12A 0.0 . . . . ?
N1A Ti1A C11A C16A -57.7(9) . . . . ?
Cl2A Ti1A C11A C16A 163.8(8) . . . . ?
Cl1A Ti1A C11A C16A 46.7(9) . . . . ?
C10A Ti1A C11A C16A -123.2(11) . . . . ?
C14A Ti1A C11A C16A -160.7(10) . . . . ?
C13A Ti1A C11A C16A 157.8(10) . . . . ?
C12A Ti1A C11A C16A 121.0(11) . . . . ?
C10A C11A C12A C13A 1.9(8) . . . . ?
C16A C11A C12A C13A 178.1(7) . . . . ?
Ti1A C11A C12A C13A -63.4(5) . . . . ?
C10A C11A C12A C17A -174.9(7) . . . . ?
C16A C11A C12A C17A 1.3(11) . . . . ?
Ti1A C11A C12A C17A 119.8(7) . . . . ?
C10A C11A C12A Ti1A 65.3(5) . . . . ?
C16A C11A C12A Ti1A -118.5(7) . . . . ?
Ti1A C11A C12A Ti1A 0.0 . . . . ?
N1A Ti1A C12A C11A 1.9(6) . . . . ?
Cl2A Ti1A C12A C11A -153.5(4) . . . . ?
Cl1A Ti1A C12A C11A 105.7(4) . . . . ?
C10A Ti1A C12A C11A -37.0(5) . . . . ?
C14A Ti1A C12A C11A -78.6(5) . . . . ?
C11A Ti1A C12A C11A 0.0 . . . . ?
C13A Ti1A C12A C11A -115.9(7) . . . . ?
N1A Ti1A C12A C13A 117.8(6) . . . . ?
Cl2A Ti1A C12A C13A -37.6(5) . . . . ?
Cl1A Ti1A C12A C13A -138.4(5) . . . . ?
C10A Ti1A C12A C13A 78.9(6) . . . . ?
C14A Ti1A C12A C13A 37.2(5) . . . . ?
C11A Ti1A C12A C13A 115.9(7) . . . . ?
C13A Ti1A C12A C13A 0.0 . . . . ?
N1A Ti1A C12A C17A -119.2(9) . . . . ?
Cl2A Ti1A C12A C17A 85.4(10) . . . . ?
Cl1A Ti1A C12A C17A -15.4(9) . . . . ?
C10A Ti1A C12A C17A -158.1(11) . . . . ?
C14A Ti1A C12A C17A 160.3(11) . . . . ?
C11A Ti1A C12A C17A -121.1(11) . . . . ?
C13A Ti1A C12A C17A 123.0(12) . . . . ?
C11A C12A C13A C14A -0.8(8) . . . . ?
C17A C12A C13A C14A 176.0(7) . . . . ?
Ti1A C12A C13A C14A -62.7(5) . . . . ?
C11A C12A C13A C18A -178.6(8) . . . . ?
C17A C12A C13A C18A -1.8(12) . . . . ?
Ti1A C12A C13A C18A 119.5(8) . . . . ?
C11A C12A C13A Ti1A 62.0(5) . . . . ?
C17A C12A C13A Ti1A -121.3(7) . . . . ?
Ti1A C12A C13A Ti1A 0.0 . . . . ?
N1A Ti1A C13A C12A -105.4(6) . . . . ?
Cl2A Ti1A C13A C12A 146.4(5) . . . . ?
Cl1A Ti1A C13A C12A 44.7(5) . . . . ?
C10A Ti1A C13A C12A -77.9(5) . . . . ?
C14A Ti1A C13A C12A -116.3(7) . . . . ?
C11A Ti1A C13A C12A -37.1(4) . . . . ?
C12A Ti1A C13A C12A 0.0 . . . . ?
N1A Ti1A C13A C14A 10.8(8) . . . . ?
Cl2A Ti1A C13A C14A -97.3(5) . . . . ?
Cl1A Ti1A C13A C14A 161.0(5) . . . . ?
C10A Ti1A C13A C14A 38.4(5) . . . . ?
C14A Ti1A C13A C14A 0.0 . . . . ?
C11A Ti1A C13A C14A 79.2(5) . . . . ?
C12A Ti1A C13A C14A 116.3(7) . . . . ?
N1A Ti1A C13A C18A 132.9(12) . . . . ?
Cl2A Ti1A C13A C18A 24.8(12) . . . . ?
Cl1A Ti1A C13A C18A -76.9(12) . . . . ?
C10A Ti1A C13A C18A 160.5(14) . . . . ?
C14A Ti1A C13A C18A 122.1(14) . . . . ?
C11A Ti1A C13A C18A -158.7(14) . . . . ?
C12A Ti1A C13A C18A -121.6(15) . . . . ?
C11A C10A C14A C13A 1.7(8) . . . . ?
C15A C10A C14A C13A -176.4(7) . . . . ?
Ti1A C10A C14A C13A 67.9(5) . . . . ?
C11A C10A C14A C19A 177.9(7) . . . . ?
C15A C10A C14A C19A -0.2(12) . . . . ?
Ti1A C10A C14A C19A -115.9(8) . . . . ?
C11A C10A C14A Ti1A -66.1(5) . . . . ?
C15A C10A C14A Ti1A 115.7(7) . . . . ?
Ti1A C10A C14A Ti1A 0.0 . . . . ?
C12A C13A C14A C10A -0.6(8) . . . . ?
C18A C13A C14A C10A 177.2(8) . . . . ?
Ti1A C13A C14A C10A -65.8(5) . . . . ?
C12A C13A C14A C19A -176.9(7) . . . . ?
C18A C13A C14A C19A 0.8(13) . . . . ?
Ti1A C13A C14A C19A 117.8(8) . . . . ?
C12A C13A C14A Ti1A 65.3(5) . . . . ?
C18A C13A C14A Ti1A -117.0(8) . . . . ?
Ti1A C13A C14A Ti1A 0.0 . . . . ?
N1A Ti1A C14A C10A -59.3(5) . . . . ?
Cl2A Ti1A C14A C10A -163.5(5) . . . . ?
Cl1A Ti1A C14A C10A 84.4(7) . . . . ?
C10A Ti1A C14A C10A 0.0 . . . . ?
C11A Ti1A C14A C10A 36.7(4) . . . . ?
C13A Ti1A C14A C10A 113.8(6) . . . . ?
C12A Ti1A C14A C10A 77.4(5) . . . . ?
N1A Ti1A C14A C13A -173.1(5) . . . . ?
Cl2A Ti1A C14A C13A 82.7(5) . . . . ?
Cl1A Ti1A C14A C13A -29.4(8) . . . . ?
C10A Ti1A C14A C13A -113.8(6) . . . . ?
C11A Ti1A C14A C13A -77.1(5) . . . . ?
C13A Ti1A C14A C13A 0.0 . . . . ?
C12A Ti1A C14A C13A -36.4(4) . . . . ?
N1A Ti1A C14A C19A 65.2(12) . . . . ?
Cl2A Ti1A C14A C19A -39.0(12) . . . . ?
Cl1A Ti1A C14A C19A -151.2(10) . . . . ?
C10A Ti1A C14A C19A 124.5(14) . . . . ?
C11A Ti1A C14A C19A 161.2(13) . . . . ?
C13A Ti1A C14A C19A -121.7(14) . . . . ?
C12A Ti1A C14A C19A -158.1(13) . . . . ?
N2A Ti2A C20A C21A -109.2(6) . . . . ?
Cl3A Ti2A C20A C21A 146.1(5) . . . . ?
Cl4A Ti2A C20A C21A 1.2(7) . . . . ?
C21A Ti2A C20A C21A 0.000(1) . . . . ?
C24A Ti2A C20A C21A 114.4(8) . . . . ?
C22A Ti2A C20A C21A 37.0(5) . . . . ?
C23A Ti2A C20A C21A 75.6(6) . . . . ?
N2A Ti2A C20A C24A 136.5(6) . . . . ?
Cl3A Ti2A C20A C24A 31.7(6) . . . . ?
Cl4A Ti2A C20A C24A -113.2(7) . . . . ?
C21A Ti2A C20A C24A -114.4(8) . . . . ?
C24A Ti2A C20A C24A 0.000(1) . . . . ?
C22A Ti2A C20A C24A -77.4(6) . . . . ?
C23A Ti2A C20A C24A -38.8(5) . . . . ?
N2A Ti2A C20A C25A 14.1(14) . . . . ?
Cl3A Ti2A C20A C25A -90.7(14) . . . . ?
Cl4A Ti2A C20A C25A 124.4(13) . . . . ?
C21A Ti2A C20A C25A 123.3(16) . . . . ?
C24A Ti2A C20A C25A -122.4(17) . . . . ?
C22A Ti2A C20A C25A 160.3(15) . . . . ?
C23A Ti2A C20A C25A -161.1(15) . . . . ?
C24A C20A C21A C22A -2.5(10) . . . . ?
C25A C20A C21A C22A 173.5(9) . . . . ?
Ti2A C20A C21A C22A -68.4(6) . . . . ?
C24A C20A C21A C26A -178.9(9) . . . . ?
C25A C20A C21A C26A -2.9(15) . . . . ?
Ti2A C20A C21A C26A 115.2(9) . . . . ?
C24A C20A C21A Ti2A 65.9(6) . . . . ?
C25A C20A C21A Ti2A -118.1(9) . . . . ?
Ti2A C20A C21A Ti2A 0.0 . . . . ?
N2A Ti2A C21A C20A 73.9(6) . . . . ?
Cl3A Ti2A C21A C20A -55.6(8) . . . . ?
Cl4A Ti2A C21A C20A -179.2(5) . . . . ?
C20A Ti2A C21A C20A 0.0 . . . . ?
C24A Ti2A C21A C20A -38.9(6) . . . . ?
C22A Ti2A C21A C20A -115.3(8) . . . . ?
C23A Ti2A C21A C20A -81.0(6) . . . . ?
N2A Ti2A C21A C22A -170.7(5) . . . . ?
Cl3A Ti2A C21A C22A 59.7(8) . . . . ?
Cl4A Ti2A C21A C22A -63.9(5) . . . . ?
C20A Ti2A C21A C22A 115.3(8) . . . . ?
C24A Ti2A C21A C22A 76.4(6) . . . . ?
C22A Ti2A C21A C22A 0.000(3) . . . . ?
C23A Ti2A C21A C22A 34.3(5) . . . . ?
N2A Ti2A C21A C26A -45.3(11) . . . . ?
Cl3A Ti2A C21A C26A -174.8(9) . . . . ?
Cl4A Ti2A C21A C26A 61.6(11) . . . . ?
C20A Ti2A C21A C26A -119.2(13) . . . . ?
C24A Ti2A C21A C26A -158.1(13) . . . . ?
C22A Ti2A C21A C26A 125.5(14) . . . . ?
C23A Ti2A C21A C26A 159.7(13) . . . . ?
C20A C21A C22A C23A 2.5(10) . . . . ?
C26A C21A C22A C23A 178.7(9) . . . . ?
Ti2A C21A C22A C23A -63.7(7) . . . . ?
C20A C21A C22A C27A -175.1(10) . . . . ?
C26A C21A C22A C27A 1.1(16) . . . . ?
Ti2A C21A C22A C27A 118.7(10) . . . . ?
C20A C21A C22A Ti2A 66.2(6) . . . . ?
C26A C21A C22A Ti2A -117.6(10) . . . . ?
Ti2A C21A C22A Ti2A 0.000(1) . . . . ?
N2A Ti2A C22A C23A 131.5(6) . . . . ?
Cl3A Ti2A C22A C23A -24.6(6) . . . . ?
Cl4A Ti2A C22A C23A -122.9(6) . . . . ?
C20A Ti2A C22A C23A 81.4(6) . . . . ?
C21A Ti2A C22A C23A 118.9(8) . . . . ?
C24A Ti2A C22A C23A 38.4(6) . . . . ?
C23A Ti2A C22A C23A 0.000(2) . . . . ?
N2A Ti2A C22A C21A 12.6(7) . . . . ?
Cl3A Ti2A C22A C21A -143.6(5) . . . . ?
Cl4A Ti2A C22A C21A 118.2(5) . . . . ?
C20A Ti2A C22A C21A -37.5(6) . . . . ?
C21A Ti2A C22A C21A 0.000(2) . . . . ?
C24A Ti2A C22A C21A -80.6(7) . . . . ?
C23A Ti2A C22A C21A -118.9(8) . . . . ?
N2A Ti2A C22A C27A -107.2(12) . . . . ?
Cl3A Ti2A C22A C27A 96.7(12) . . . . ?
Cl4A Ti2A C22A C27A -1.6(12) . . . . ?
C20A Ti2A C22A C27A -157.3(13) . . . . ?
C21A Ti2A C22A C27A -119.7(14) . . . . ?
C24A Ti2A C22A C27A 159.7(13) . . . . ?
C23A Ti2A C22A C27A 121.3(14) . . . . ?
C21A C22A C23A C24A -1.4(10) . . . . ?
C27A C22A C23A C24A 176.2(9) . . . . ?
Ti2A C22A C23A C24A -62.8(6) . . . . ?
C21A C22A C23A C28A 179.7(9) . . . . ?
C27A C22A C23A C28A -2.7(16) . . . . ?
Ti2A C22A C23A C28A 118.4(10) . . . . ?
C21A C22A C23A Ti2A 61.4(6) . . . . ?
C27A C22A C23A Ti2A -121.0(10) . . . . ?
Ti2A C22A C23A Ti2A 0.0 . . . . ?
N2A Ti2A C23A C22A -85.5(8) . . . . ?
Cl3A Ti2A C23A C22A 159.0(6) . . . . ?
Cl4A Ti2A C23A C22A 59.3(6) . . . . ?
C20A Ti2A C23A C22A -76.7(6) . . . . ?
C21A Ti2A C23A C22A -35.8(6) . . . . ?
C24A Ti2A C23A C22A -116.1(8) . . . . ?
C22A Ti2A C23A C22A 0.000(2) . . . . ?
N2A Ti2A C23A C24A 30.6(9) . . . . ?
Cl3A Ti2A C23A C24A -85.0(6) . . . . ?
Cl4A Ti2A C23A C24A 175.4(5) . . . . ?
C20A Ti2A C23A C24A 39.3(5) . . . . ?
C21A Ti2A C23A C24A 80.3(6) . . . . ?
C24A Ti2A C23A C24A 0.0 . . . . ?
C22A Ti2A C23A C24A 116.1(8) . . . . ?
N2A Ti2A C23A C28A 150.4(11) . . . . ?
Cl3A Ti2A C23A C28A 34.8(12) . . . . ?
Cl4A Ti2A C23A C28A -64.8(12) . . . . ?
C20A Ti2A C23A C28A 159.2(13) . . . . ?
C21A Ti2A C23A C28A -159.9(13) . . . . ?
C24A Ti2A C23A C28A 119.8(14) . . . . ?
C22A Ti2A C23A C28A -124.1(14) . . . . ?
C21A C20A C24A C23A 1.6(9) . . . . ?
C25A C20A C24A C23A -174.5(9) . . . . ?
Ti2A C20A C24A C23A 67.4(6) . . . . ?
C21A C20A C24A C29A 176.8(10) . . . . ?
C25A C20A C24A C29A 0.8(15) . . . . ?
Ti2A C20A C24A C29A -117.4(10) . . . . ?
C21A C20A C24A Ti2A -65.8(6) . . . . ?
C25A C20A C24A Ti2A 118.2(9) . . . . ?
Ti2A C20A C24A Ti2A 0.0 . . . . ?
C22A C23A C24A C20A -0.1(9) . . . . ?
C28A C23A C24A C20A 178.7(9) . . . . ?
Ti2A C23A C24A C20A -65.1(5) . . . . ?
C22A C23A C24A C29A -175.5(9) . . . . ?
C28A C23A C24A C29A 3.4(15) . . . . ?
Ti2A C23A C24A C29A 119.5(10) . . . . ?
C22A C23A C24A Ti2A 65.0(6) . . . . ?
C28A C23A C24A Ti2A -116.1(9) . . . . ?
Ti2A C23A C24A Ti2A 0.0 . . . . ?
N2A Ti2A C24A C20A -49.4(6) . . . . ?
Cl3A Ti2A C24A C20A -152.6(6) . . . . ?
Cl4A Ti2A C24A C20A 106.1(7) . . . . ?
C20A Ti2A C24A C20A 0.0 . . . . ?
C21A Ti2A C24A C20A 37.3(5) . . . . ?
C22A Ti2A C24A C20A 77.6(6) . . . . ?
C23A Ti2A C24A C20A 112.8(7) . . . . ?
N2A Ti2A C24A C23A -162.2(5) . . . . ?
Cl3A Ti2A C24A C23A 94.6(5) . . . . ?
Cl4A Ti2A C24A C23A -6.7(8) . . . . ?
C20A Ti2A C24A C23A -112.8(7) . . . . ?
C21A Ti2A C24A C23A -75.6(5) . . . . ?
C22A Ti2A C24A C23A -35.2(5) . . . . ?
C23A Ti2A C24A C23A 0.000(1) . . . . ?
N2A Ti2A C24A C29A 74.4(16) . . . . ?
Cl3A Ti2A C24A C29A -28.8(16) . . . . ?
Cl4A Ti2A C24A C29A -130.1(15) . . . . ?
C20A Ti2A C24A C29A 123.8(19) . . . . ?
C21A Ti2A C24A C29A 161.1(18) . . . . ?
C22A Ti2A C24A C29A -158.6(18) . . . . ?
C23A Ti2A C24A C29A -123.4(19) . . . . ?
C3B P1B N1B Ti1B 7.3(31) . . . . ?
C2B P1B N1B Ti1B 128.8(30) . . . . ?
C1B P1B N1B Ti1B -115.4(30) . . . . ?
Cl2B Ti1B N1B P1B 34.8(30) . . . . ?
Cl1B Ti1B N1B P1B 140.5(30) . . . . ?
C11B Ti1B N1B P1B -105.7(30) . . . . ?
C10B Ti1B N1B P1B -70.6(30) . . . . ?
C14B Ti1B N1B P1B -53.9(31) . . . . ?
C12B Ti1B N1B P1B -125.8(29) . . . . ?
C13B Ti1B N1B P1B -87.0(31) . . . . ?
C4B P2B N2B Ti2B -123.0(8) . . . . ?
C5B P2B N2B Ti2B -2.1(9) . . . . ?
C1B P2B N2B Ti2B 113.6(8) . . . . ?
Cl3B Ti2B N2B P2B -102.9(8) . . . . ?
Cl4B Ti2B N2B P2B 2.0(8) . . . . ?
C24B Ti2B N2B P2B 151.8(8) . . . . ?
C20B Ti2B N2B P2B 118.3(8) . . . . ?
C21B Ti2B N2B P2B 92.3(8) . . . . ?
C22B Ti2B N2B P2B 107.1(8) . . . . ?
C23B Ti2B N2B P2B 158.9(7) . . . . ?
N1B P1B C1B P2B 64.2(5) . . . . ?
C3B P1B C1B P2B -62.2(5) . . . . ?
C2B P1B C1B P2B -173.3(5) . . . . ?
N2B P2B C1B P1B 58.3(5) . . . . ?
C4B P2B C1B P1B -68.9(5) . . . . ?
C5B P2B C1B P1B 179.0(5) . . . . ?
N1B Ti1B C10B C14B 154.0(6) . . . . ?
Cl2B Ti1B C10B C14B 51.7(6) . . . . ?
Cl1B Ti1B C10B C14B -82.9(9) . . . . ?
C11B Ti1B C10B C14B -116.6(9) . . . . ?
C14B Ti1B C10B C14B 0.000(3) . . . . ?
C12B Ti1B C10B C14B -75.0(6) . . . . ?
C13B Ti1B C10B C14B -35.7(6) . . . . ?
N1B Ti1B C10B C11B -89.4(7) . . . . ?
Cl2B Ti1B C10B C11B 168.3(6) . . . . ?
Cl1B Ti1B C10B C11B 33.7(10) . . . . ?
C11B Ti1B C10B C11B 0.000(2) . . . . ?
C14B Ti1B C10B C11B 116.6(9) . . . . ?
C12B Ti1B C10B C11B 41.6(6) . . . . ?
C13B Ti1B C10B C11B 80.9(6) . . . . ?
N1B Ti1B C10B C15B 28.2(14) . . . . ?
Cl2B Ti1B C10B C15B -74.1(14) . . . . ?
Cl1B Ti1B C10B C15B 151.4(12) . . . . ?
C11B Ti1B C10B C15B 117.6(17) . . . . ?
C14B Ti1B C10B C15B -125.8(16) . . . . ?
C12B Ti1B C10B C15B 159.3(15) . . . . ?
C13B Ti1B C10B C15B -161.4(15) . . . . ?
C14B C10B C11B C16B -176.5(10) . . . . ?
C15B C10B C11B C16B 0.8(16) . . . . ?
Ti1B C10B C11B C16B 115.8(10) . . . . ?
C14B C10B C11B C12B -0.5(10) . . . . ?
C15B C10B C11B C12B 176.8(9) . . . . ?
Ti1B C10B C11B C12B -68.2(5) . . . . ?
C14B C10B C11B Ti1B 67.7(7) . . . . ?
C15B C10B C11B Ti1B -115.0(10) . . . . ?
Ti1B C10B C11B Ti1B 0.000(1) . . . . ?
N1B Ti1B C11B C10B 94.4(6) . . . . ?
Cl2B Ti1B C11B C10B -17.1(10) . . . . ?
Cl1B Ti1B C11B C10B -159.0(6) . . . . ?
C10B Ti1B C11B C10B 0.000(3) . . . . ?
C14B Ti1B C11B C10B -35.2(5) . . . . ?
C12B Ti1B C11B C10B -111.8(7) . . . . ?
C13B Ti1B C11B C10B -74.8(6) . . . . ?
N1B Ti1B C11B C16B -34.1(17) . . . . ?
Cl2B Ti1B C11B C16B -145.6(15) . . . . ?
Cl1B Ti1B C11B C16B 72.5(17) . . . . ?
C10B Ti1B C11B C16B -128.5(20) . . . . ?
C14B Ti1B C11B C16B -163.7(18) . . . . ?
C12B Ti1B C11B C16B 119.7(19) . . . . ?
C13B Ti1B C11B C16B 156.7(18) . . . . ?
N1B Ti1B C11B C12B -153.8(6) . . . . ?
Cl2B Ti1B C11B C12B 94.7(8) . . . . ?
Cl1B Ti1B C11B C12B -47.2(6) . . . . ?
C10B Ti1B C11B C12B 111.8(7) . . . . ?
C14B Ti1B C11B C12B 76.6(5) . . . . ?
C12B Ti1B C11B C12B 0.000(4) . . . . ?
C13B Ti1B C11B C12B 37.0(5) . . . . ?
C10B C11B C12B C13B 0.4(8) . . . . ?
C16B C11B C12B C13B 176.9(8) . . . . ?
Ti1B C11B C12B C13B -66.8(5) . . . . ?
C10B C11B C12B C17B -177.1(9) . . . . ?
C16B C11B C12B C17B -0.6(14) . . . . ?
Ti1B C11B C12B C17B 115.7(9) . . . . ?
C10B C11B C12B Ti1B 67.2(5) . . . . ?
C16B C11B C12B Ti1B -116.4(9) . . . . ?
Ti1B C11B C12B Ti1B 0.000(2) . . . . ?
N1B Ti1B C12B C13B 145.6(5) . . . . ?
Cl2B Ti1B C12B C13B -9.8(7) . . . . ?
Cl1B Ti1B C12B C13B -111.7(5) . . . . ?
C11B Ti1B C12B C13B 111.5(8) . . . . ?
C10B Ti1B C12B C13B 73.0(6) . . . . ?
C14B Ti1B C12B C13B 34.5(5) . . . . ?
C13B Ti1B C12B C13B 0.000(4) . . . . ?
N1B Ti1B C12B C17B -90.6(12) . . . . ?
Cl2B Ti1B C12B C17B 114.0(11) . . . . ?
Cl1B Ti1B C12B C17B 12.2(11) . . . . ?
C11B Ti1B C12B C17B -124.6(14) . . . . ?
C10B Ti1B C12B C17B -163.1(13) . . . . ?
C14B Ti1B C12B C17B 158.4(13) . . . . ?
C13B Ti1B C12B C17B 123.9(13) . . . . ?
N1B Ti1B C12B C11B 34.1(7) . . . . ?
Cl2B Ti1B C12B C11B -121.3(7) . . . . ?
Cl1B Ti1B C12B C11B 136.8(6) . . . . ?
C11B Ti1B C12B C11B 0.000(5) . . . . ?
C10B Ti1B C12B C11B -38.4(6) . . . . ?
C14B Ti1B C12B C11B -77.0(6) . . . . ?
C13B Ti1B C12B C11B -111.5(8) . . . . ?
C17B C12B C13B C14B 177.4(9) . . . . ?
C11B C12B C13B C14B -0.2(9) . . . . ?
Ti1B C12B C13B C14B -62.3(6) . . . . ?
C17B C12B C13B C18B -1.8(14) . . . . ?
C11B C12B C13B C18B -179.4(8) . . . . ?
Ti1B C12B C13B C18B 118.5(8) . . . . ?
C17B C12B C13B Ti1B -120.3(9) . . . . ?
C11B C12B C13B Ti1B 62.1(5) . . . . ?
Ti1B C12B C13B Ti1B 0.000(2) . . . . ?
N1B Ti1B C13B C14B 55.0(9) . . . . ?
Cl2B Ti1B C13B C14B -67.8(6) . . . . ?
Cl1B Ti1B C13B C14B -171.3(6) . . . . ?
C11B Ti1B C13B C14B 77.4(7) . . . . ?
C10B Ti1B C13B C14B 35.1(6) . . . . ?
C14B Ti1B C13B C14B 0.0 . . . . ?
C12B Ti1B C13B C14B 120.0(8) . . . . ?
N1B Ti1B C13B C12B -65.0(8) . . . . ?
Cl2B Ti1B C13B C12B 172.2(6) . . . . ?
Cl1B Ti1B C13B C12B 68.8(6) . . . . ?
C11B Ti1B C13B C12B -42.6(6) . . . . ?
C10B Ti1B C13B C12B -84.9(6) . . . . ?
C14B Ti1B C13B C12B -120.0(8) . . . . ?
C12B Ti1B C13B C12B 0.000(4) . . . . ?
N1B Ti1B C13B C18B 174.5(8) . . . . ?
Cl2B Ti1B C13B C18B 51.7(9) . . . . ?
Cl1B Ti1B C13B C18B -51.7(8) . . . . ?
C11B Ti1B C13B C18B -163.1(10) . . . . ?
C10B Ti1B C13B C18B 154.6(10) . . . . ?
C14B Ti1B C13B C18B 119.5(11) . . . . ?
C12B Ti1B C13B C18B -120.5(10) . . . . ?
C11B C10B C14B C13B 0.4(11) . . . . ?
C15B C10B C14B C13B -176.8(10) . . . . ?
Ti1B C10B C14B C13B 65.1(7) . . . . ?
C11B C10B C14B C19B 175.3(10) . . . . ?
C15B C10B C14B C19B -1.9(17) . . . . ?
Ti1B C10B C14B C19B -120.0(11) . . . . ?
C11B C10B C14B Ti1B -64.7(6) . . . . ?
C15B C10B C14B Ti1B 118.1(11) . . . . ?
Ti1B C10B C14B Ti1B 0.000(2) . . . . ?
C12B C13B C14B C10B -0.1(11) . . . . ?
C18B C13B C14B C10B 179.1(8) . . . . ?
Ti1B C13B C14B C10B -62.7(7) . . . . ?
C12B C13B C14B C19B -175.0(10) . . . . ?
C18B C13B C14B C19B 4.2(15) . . . . ?
Ti1B C13B C14B C19B 122.4(10) . . . . ?
C12B C13B C14B Ti1B 62.6(6) . . . . ?
C18B C13B C14B Ti1B -118.1(8) . . . . ?
Ti1B C13B C14B Ti1B 0.0 . . . . ?
N1B Ti1B C14B C10B -32.2(8) . . . . ?
Cl2B Ti1B C14B C10B -129.9(7) . . . . ?
Cl1B Ti1B C14B C10B 129.5(6) . . . . ?
C11B Ti1B C14B C10B 38.0(7) . . . . ?
C10B Ti1B C14B C10B 0.000(3) . . . . ?
C12B Ti1B C14B C10B 83.7(7) . . . . ?
C13B Ti1B C14B C10B 118.3(9) . . . . ?
N1B Ti1B C14B C13B -150.5(5) . . . . ?
Cl2B Ti1B C14B C13B 111.9(6) . . . . ?
Cl1B Ti1B C14B C13B 11.3(8) . . . . ?
C11B Ti1B C14B C13B -80.3(7) . . . . ?
C10B Ti1B C14B C13B -118.3(9) . . . . ?
C12B Ti1B C14B C13B -34.5(5) . . . . ?
C13B Ti1B C14B C13B 0.0 . . . . ?
N1B Ti1B C14B C19B 87.5(12) . . . . ?
Cl2B Ti1B C14B C19B -10.1(11) . . . . ?
Cl1B Ti1B C14B C19B -110.7(11) . . . . ?
C11B Ti1B C14B C19B 157.7(13) . . . . ?
C10B Ti1B C14B C19B 119.7(13) . . . . ?
C12B Ti1B C14B C19B -156.6(13) . . . . ?
C13B Ti1B C14B C19B -122.0(14) . . . . ?
N2B Ti2B C20B C24B 108.5(4) . . . . ?
Cl3B Ti2B C20B C24B -3.7(5) . . . . ?
Cl4B Ti2B C20B C24B -148.6(4) . . . . ?
C24B Ti2B C20B C24B 0.0 . . . . ?
C21B Ti2B C20B C24B -115.5(6) . . . . ?
C22B Ti2B C20B C24B -78.8(4) . . . . ?
C23B Ti2B C20B C24B -38.2(4) . . . . ?
N2B Ti2B C20B C21B -136.0(4) . . . . ?
Cl3B Ti2B C20B C21B 111.8(4) . . . . ?
Cl4B Ti2B C20B C21B -33.1(4) . . . . ?
C24B Ti2B C20B C21B 115.5(6) . . . . ?
C21B Ti2B C20B C21B 0.000(2) . . . . ?
C22B Ti2B C20B C21B 36.7(4) . . . . ?
C23B Ti2B C20B C21B 77.3(4) . . . . ?
N2B Ti2B C20B C25B -12.8(6) . . . . ?
Cl3B Ti2B C20B C25B -125.0(5) . . . . ?
Cl4B Ti2B C20B C25B 90.1(6) . . . . ?
C24B Ti2B C20B C25B -121.3(8) . . . . ?
C21B Ti2B C20B C25B 123.2(8) . . . . ?
C22B Ti2B C20B C25B 159.9(7) . . . . ?
C23B Ti2B C20B C25B -159.5(7) . . . . ?
C24B C20B C21B C22B -1.7(7) . . . . ?
C25B C20B C21B C22B 174.8(6) . . . . ?
Ti2B C20B C21B C22B -66.4(5) . . . . ?
C24B C20B C21B C26B -177.9(7) . . . . ?
C25B C20B C21B C26B -1.5(11) . . . . ?
Ti2B C20B C21B C26B 117.4(7) . . . . ?
C24B C20B C21B Ti2B 64.7(4) . . . . ?
C25B C20B C21B Ti2B -118.8(7) . . . . ?
Ti2B C20B C21B Ti2B 0.0 . . . . ?
N2B Ti2B C21B C22B 165.6(4) . . . . ?
Cl3B Ti2B C21B C22B 7.8(5) . . . . ?
Cl4B Ti2B C21B C22B -93.7(4) . . . . ?
C24B Ti2B C21B C22B 78.3(4) . . . . ?
C20B Ti2B C21B C22B 115.9(6) . . . . ?
C22B Ti2B C21B C22B 0.0 . . . . ?
C23B Ti2B C21B C22B 36.9(4) . . . . ?
N2B Ti2B C21B C20B 49.7(5) . . . . ?
Cl3B Ti2B C21B C20B -108.1(4) . . . . ?
Cl4B Ti2B C21B C20B 150.5(4) . . . . ?
C24B Ti2B C21B C20B -37.5(4) . . . . ?
C20B Ti2B C21B C20B 0.000(2) . . . . ?
C22B Ti2B C21B C20B -115.9(6) . . . . ?
C23B Ti2B C21B C20B -79.0(4) . . . . ?
N2B Ti2B C21B C26B -70.5(7) . . . . ?
Cl3B Ti2B C21B C26B 131.7(6) . . . . ?
Cl4B Ti2B C21B C26B 30.3(6) . . . . ?
C24B Ti2B C21B C26B -157.7(7) . . . . ?
C20B Ti2B C21B C26B -120.2(8) . . . . ?
C22B Ti2B C21B C26B 124.0(8) . . . . ?
C23B Ti2B C21B C26B 160.8(7) . . . . ?
C20B C21B C22B C23B -0.3(7) . . . . ?
C26B C21B C22B C23B 175.8(7) . . . . ?
Ti2B C21B C22B C23B -64.6(5) . . . . ?
C20B C21B C22B C27B -178.5(7) . . . . ?
C26B C21B C22B C27B -2.4(11) . . . . ?
Ti2B C21B C22B C27B 117.2(7) . . . . ?
C20B C21B C22B Ti2B 64.2(5) . . . . ?
C26B C21B C22B Ti2B -119.6(7) . . . . ?
Ti2B C21B C22B Ti2B 0.0 . . . . ?
N2B Ti2B C22B C21B -24.4(7) . . . . ?
Cl3B Ti2B C22B C21B -174.6(4) . . . . ?
Cl4B Ti2B C22B C21B 84.4(4) . . . . ?
C24B Ti2B C22B C21B -79.5(4) . . . . ?
C20B Ti2B C22B C21B -37.8(4) . . . . ?
C21B Ti2B C22B C21B 0.0 . . . . ?
C23B Ti2B C22B C21B -116.3(6) . . . . ?
N2B Ti2B C22B C23B 91.9(6) . . . . ?
Cl3B Ti2B C22B C23B -58.3(4) . . . . ?
Cl4B Ti2B C22B C23B -159.2(4) . . . . ?
C24B Ti2B C22B C23B 36.8(4) . . . . ?
C20B Ti2B C22B C23B 78.5(4) . . . . ?
C21B Ti2B C22B C23B 116.3(6) . . . . ?
C23B Ti2B C22B C23B 0.000(1) . . . . ?
N2B Ti2B C22B C27B -145.4(7) . . . . ?
Cl3B Ti2B C22B C27B 64.5(7) . . . . ?
Cl4B Ti2B C22B C27B -36.5(7) . . . . ?
C24B Ti2B C22B C27B 159.6(8) . . . . ?
C20B Ti2B C22B C27B -158.8(8) . . . . ?
C21B Ti2B C22B C27B -120.9(9) . . . . ?
C23B Ti2B C22B C27B 122.8(9) . . . . ?
C21B C22B C23B C24B 2.2(8) . . . . ?
C27B C22B C23B C24B -179.6(7) . . . . ?
Ti2B C22B C23B C24B -60.9(5) . . . . ?
C21B C22B C23B C28B -174.3(7) . . . . ?
C27B C22B C23B C28B 3.8(12) . . . . ?
Ti2B C22B C23B C28B 122.6(8) . . . . ?
C21B C22B C23B Ti2B 63.1(5) . . . . ?
C27B C22B C23B Ti2B -118.7(7) . . . . ?
Ti2B C22B C23B Ti2B 0.0 . . . . ?
N2B Ti2B C23B C22B -129.5(4) . . . . ?
Cl3B Ti2B C23B C22B 124.1(4) . . . . ?
Cl4B Ti2B C23B C22B 24.1(5) . . . . ?
C24B Ti2B C23B C22B -117.3(6) . . . . ?
C20B Ti2B C23B C22B -78.9(4) . . . . ?
C21B Ti2B C23B C22B -36.8(4) . . . . ?
C22B Ti2B C23B C22B 0.000(1) . . . . ?
N2B Ti2B C23B C24B -12.2(6) . . . . ?
Cl3B Ti2B C23B C24B -118.6(4) . . . . ?
Cl4B Ti2B C23B C24B 141.5(4) . . . . ?
C24B Ti2B C23B C24B 0.000(2) . . . . ?
C20B Ti2B C23B C24B 38.4(4) . . . . ?
C21B Ti2B C23B C24B 80.5(4) . . . . ?
C22B Ti2B C23B C24B 117.3(6) . . . . ?
N2B Ti2B C23B C28B 107.0(8) . . . . ?
Cl3B Ti2B C23B C28B 0.6(8) . . . . ?
Cl4B Ti2B C23B C28B -99.3(8) . . . . ?
C24B Ti2B C23B C28B 119.2(9) . . . . ?
C20B Ti2B C23B C28B 157.6(9) . . . . ?
C21B Ti2B C23B C28B -160.3(9) . . . . ?
C22B Ti2B C23B C28B -123.4(9) . . . . ?
C21B C20B C24B C23B 3.0(7) . . . . ?
C25B C20B C24B C23B -173.5(7) . . . . ?
Ti2B C20B C24B C23B 68.2(5) . . . . ?
C21B C20B C24B C29B 178.5(7) . . . . ?
C25B C20B C24B C29B 2.0(11) . . . . ?
Ti2B C20B C24B C29B -116.2(7) . . . . ?
C21B C20B C24B Ti2B -65.3(4) . . . . ?
C25B C20B C24B Ti2B 118.2(7) . . . . ?
Ti2B C20B C24B Ti2B 0.0 . . . . ?
C22B C23B C24B C20B -3.2(8) . . . . ?
C28B C23B C24B C20B 173.4(7) . . . . ?
Ti2B C23B C24B C20B -66.1(5) . . . . ?
C22B C23B C24B C29B -178.7(7) . . . . ?
C28B C23B C24B C29B -2.1(12) . . . . ?
Ti2B C23B C24B C29B 118.3(7) . . . . ?
C22B C23B C24B Ti2B 62.9(5) . . . . ?
C28B C23B C24B Ti2B -120.5(7) . . . . ?
Ti2B C23B C24B Ti2B 0.0 . . . . ?
N2B Ti2B C24B C20B -74.7(4) . . . . ?
Cl3B Ti2B C24B C20B 177.4(4) . . . . ?
Cl4B Ti2B C24B C20B 50.9(6) . . . . ?
C20B Ti2B C24B C20B 0.0 . . . . ?
C21B Ti2B C24B C20B 37.7(4) . . . . ?
C22B Ti2B C24B C20B 78.1(4) . . . . ?
C23B Ti2B C24B C20B 114.1(6) . . . . ?
N2B Ti2B C24B C23B 171.2(4) . . . . ?
Cl3B Ti2B C24B C23B 63.3(4) . . . . ?
Cl4B Ti2B C24B C23B -63.2(5) . . . . ?
C20B Ti2B C24B C23B -114.1(6) . . . . ?
C21B Ti2B C24B C23B -76.4(4) . . . . ?
C22B Ti2B C24B C23B -36.0(4) . . . . ?
C23B Ti2B C24B C23B 0.000(1) . . . . ?
N2B Ti2B C24B C29B 47.7(7) . . . . ?
Cl3B Ti2B C24B C29B -60.2(7) . . . . ?
Cl4B Ti2B C24B C29B 173.3(6) . . . . ?
C20B Ti2B C24B C29B 122.4(9) . . . . ?
C21B Ti2B C24B C29B 160.1(8) . . . . ?
C22B Ti2B C24B C29B -159.5(8) . . . . ?
C23B Ti2B C24B C29B -123.5(8) . . . . ?
